data_1570552
loop_
_publ_author_name
'Manvell, Anna Schannong'
'Pfleger, Rouven'
'Bonde, Niels Andreas'
'Briganti, Matteo'
'Mattei, Carlo Andrea'
'Nannestad, Theis Brock'
'Weihe, H&#xf8;gni'
'Powell, Annie K.'
'Ollivier, Jacques'
'Bendix, Jesper'
'Perfetti, Mauro'

_publ_section_title
;
 LnDOTA puppeteering: removing the water molecule and imposing tetragonal
 symmetry.
;
_journal_issue 1
_journal_name_full 'Chemical science'
_journal_page_first 113
_journal_page_last 123
_journal_paper_doi 10.1039/d3sc03928e
_journal_volume 15
_journal_year 2023
_chemical_formula_moiety 'C16 H24 Er N4 O8, 2(Cl), 6(H2 O), 2(C4 H12 N), C4 H3 N'
_chemical_formula_sum 'C28 H0.5 Cl2 Er N7 O14'
_chemical_formula_weight 897.01
_space_group_crystal_system tetragonal
_space_group_IT_number 100
_space_group_name_Hall 'P 4 -2ab'
_space_group_name_H-M_alt 'P 4 b m'
_atom_sites_solution_hydrogens mixed
_atom_sites_solution_primary dual
_audit_creation_date 2021-01-27
_audit_creation_method
;
Olex2 1.2
(compiled 2018.05.29 svn.r3508 for OlexSys, GUI svn.r5506)
;
_audit_update_record
;
2023-07-14 deposited with the CCDC.	2023-10-27 downloaded from the CCDC.
;
_cell_angle_alpha 90
_cell_angle_beta 90
_cell_angle_gamma 90
_cell_formula_units_Z 2
_cell_length_a 17.4237(9)
_cell_length_b 17.4237(9)
_cell_length_c 6.7843(5)
_cell_measurement_reflns_used 9002
_cell_measurement_temperature 296(2)
_cell_measurement_theta_max 37.81
_cell_measurement_theta_min 3.00
_cell_volume 2059.6(2)
_computing_cell_refinement 'SAINT V8.40A (?, 2016)'
_computing_data_reduction 'SAINT V8.40A (?, 2016)'
_computing_molecular_graphics 'Olex2 (Dolomanov et al., 2009)'
_computing_publication_material 'Olex2 (Dolomanov et al., 2009)'
_computing_structure_refinement 'ShelXL (Sheldrick, 2015)'
_computing_structure_solution 'ShelXT (Sheldrick, 2015)'
_diffrn_ambient_temperature 296.15
_diffrn_measured_fraction_theta_full 0.998
_diffrn_measured_fraction_theta_max 0.999
_diffrn_measurement_device_type 'Bruker APEX-II CCD'
_diffrn_measurement_method '\f and \w scans'
_diffrn_radiation_type MoK\a
_diffrn_radiation_wavelength 0.71073
_diffrn_reflns_av_R_equivalents 0.0463
_diffrn_reflns_av_unetI/netI 0.0272
_diffrn_reflns_Laue_measured_fraction_full 0.998
_diffrn_reflns_Laue_measured_fraction_max 0.999
_diffrn_reflns_limit_h_max 26
_diffrn_reflns_limit_h_min -26
_diffrn_reflns_limit_k_max 26
_diffrn_reflns_limit_k_min -26
_diffrn_reflns_limit_l_max 10
_diffrn_reflns_limit_l_min -10
_diffrn_reflns_number 47893
_diffrn_reflns_point_group_measured_fraction_full 0.997
_diffrn_reflns_point_group_measured_fraction_max 0.998
_diffrn_reflns_theta_full 25.242
_diffrn_reflns_theta_max 32.568
_diffrn_reflns_theta_min 2.338
_diffrn_standards_number 0
_exptl_absorpt_coefficient_mu 2.231
_exptl_absorpt_correction_T_max 0.7477
_exptl_absorpt_correction_T_min 0.5955
_exptl_absorpt_correction_type none
_exptl_crystal_colour 'clear light colourless'
_exptl_crystal_colour_lustre clear
_exptl_crystal_colour_modifier light
_exptl_crystal_colour_primary colourless
_exptl_crystal_density_diffrn 1.446
_exptl_crystal_description needle
_exptl_crystal_F_000 863
_refine_diff_density_max 0.378
_refine_diff_density_min -0.427
_refine_diff_density_rms 0.070
_refine_ls_abs_structure_details
;
 Flack x determined using 1387 quotients [(I+)-(I-)]/[(I+)+(I-)]
 (Parsons, Flack and Wagner, Acta Cryst. B69 (2013) 249-259).
;
_refine_ls_abs_structure_Flack 0.007(4)
_refine_ls_extinction_method none
_refine_ls_goodness_of_fit_ref 1.098
_refine_ls_hydrogen_treatment constr
_refine_ls_matrix_type full
_refine_ls_number_parameters 148
_refine_ls_number_reflns 3912
_refine_ls_number_restraints 1
_refine_ls_restrained_S_all 1.098
_refine_ls_R_factor_all 0.0264
_refine_ls_R_factor_gt 0.0178
_refine_ls_shift/su_max 0.000
_refine_ls_shift/su_mean 0.000
_refine_ls_structure_factor_coef Fsqd
_refine_ls_weighting_details 'w=1/[\s^2^(Fo^2^)+(0.0113P)^2^+0.4925P] where P=(Fo^2^+2Fc^2^)/3'
_refine_ls_weighting_scheme calc
_refine_ls_wR_factor_gt 0.0365
_refine_ls_wR_factor_ref 0.0386
_reflns_Friedel_coverage 0.865
_reflns_Friedel_fraction_full 0.996
_reflns_Friedel_fraction_max 0.998
_reflns_number_gt 3337
_reflns_number_total 3912
_reflns_threshold_expression 'I > 2\s(I)'
_cod_data_source_file d3sc03928e2.cif
_cod_data_source_block mo_d8v4474_1_0m_a
_cod_depositor_comments 'Adding full bibliography for 1570548--1570554.cif.'
_cod_original_cell_volume 2059.6(3)
_cod_original_formula_sum 'C28 H0.50 Cl2 Er N7 O14'
_cod_database_code 1570552
_shelx_shelxl_version_number 2018/3
_shelx_space_group_comment
;
The symmetry employed for this shelxl refinement is uniquely defined
by the following loop, which should always be used as a source of
symmetry information in preference to the above space-group names.
They are only intended as comments.
;
_olex2_refinement_description
;
1. Fixed Uiso
 At 1.2 times of:
  All C(H,H) groups
 At 1.5 times of:
  All C(H,H,H) groups, All O(H,H) groups
2. Others
 Fixed Sof: H00J(0.5) H00K(0.5) H00L(0.5) H00M(0.5) H00N(0.5) H00O(0.5)
 H00R(0.5) H00S(0.5) H1A(0.25) H1B(0.25) H1C(0.25) C2(0.5) C3(0.25)
3.a Free rotating group:
 O006(H00P,H00Q), O00H(H00R,H00S)
3.b Secondary CH2 refined with riding coordinates:
 C007(H00A,H00B), C00C(H00C,H00D), C00G(H00E,H00F)
3.c Idealised Me refined as rotating group:
 C008(H00G,H00H,H00I), C009(H00J,H00K,H00L), C00B(H00M,H00N,H00O), C1(H1A,H1B,
 H1C)
;
_olex2_submission_special_instructions 'No special instructions were received'

loop_
_space_group_symop_operation_xyz
'x, y, z'
'-x, -y, z'
'-y, x, z'
'y, -x, z'
'x+1/2, -y+1/2, z'
'-x+1/2, y+1/2, z'
'-y+1/2, -x+1/2, z'
'y+1/2, x+1/2, z'

loop_
_atom_site_label
_atom_site_type_symbol
_atom_site_fract_x
_atom_site_fract_y
_atom_site_fract_z
_atom_site_U_iso_or_equiv
_atom_site_adp_type
_atom_site_occupancy
_atom_site_site_symmetry_order
_atom_site_calc_flag
_atom_site_refinement_flags_posn
_atom_site_refinement_flags_adp
_atom_site_refinement_flags_occupancy
_atom_site_disorder_assembly
_atom_site_disorder_group
Er01 Er 0.500000 0.500000 0.97210(6) 0.00564(4) Uani 1 4 d S T P . .
Cl02 Cl 0.33866(4) 0.83866(4) 0.71572(14) 0.01985(16) Uani 1 2 d S T P . .
O003 O 0.44721(9) 0.39622(9) 1.1284(2) 0.0100(3) Uani 1 1 d . . . . .
O004 O 0.46723(10) 0.27284(9) 1.2018(3) 0.0150(3) Uani 1 1 d . . . . .
C005 C 0.47166(14) 0.32876(14) 1.0902(4) 0.0098(4) Uani 1 1 d . . . . .
O006 O 0.50346(12) 0.82802(13) 0.5157(3) 0.0277(5) Uani 1 1 d . . . . .
H00P H 0.458150 0.826444 0.562208 0.041 Uiso 1 1 d G . . . .
H00Q H 0.504539 0.792181 0.430502 0.041 Uiso 1 1 d G . . . .
C007 C 0.44740(13) 0.61596(13) 0.5935(3) 0.0100(4) Uani 1 1 d . . . . .
H00A H 0.466313 0.584376 0.486273 0.012 Uiso 1 1 calc R . . . .
H00B H 0.439217 0.667407 0.543086 0.012 Uiso 1 1 calc R . . . .
C008 C 0.33589(13) 0.73766(13) 0.2250(4) 0.0153(4) Uani 1 1 d . . . . .
H00G H 0.359586 0.762815 0.114831 0.023 Uiso 1 1 calc GR . . . .
H00H H 0.345861 0.683539 0.218271 0.023 Uiso 1 1 calc GR . . . .
H00I H 0.356611 0.757891 0.345432 0.023 Uiso 1 1 calc GR . . . .
C009 C 0.21814(16) 0.71814(16) 0.0351(5) 0.0163(7) Uani 1 2 d S T P . .
H00J H 0.239257 0.744250 -0.077085 0.024 Uiso 0.5 1 calc GR . . A -1
H00K H 0.163398 0.724375 0.036199 0.024 Uiso 0.5 1 calc GR . . A -1
H00L H 0.230495 0.664524 0.027625 0.024 Uiso 0.5 1 calc GR . . A -1
N00A N 0.500000 1.000000 1.0277(7) 0.0175(8) Uani 1 4 d S T P . .
C00B C 0.21432(15) 0.71432(15) 0.3925(6) 0.0174(7) Uani 1 2 d S T P . .
H00M H 0.229431 0.661390 0.398892 0.026 Uiso 0.5 1 calc GR . . B -1
H00N H 0.159546 0.717555 0.379532 0.026 Uiso 0.5 1 calc GR . . B -1
H00O H 0.230066 0.740097 0.510841 0.026 Uiso 0.5 1 calc GR . . B -1
C00C C 0.58358(12) 0.62821(13) 0.6678(3) 0.0099(4) Uani 1 1 d . . . . .
H00C H 0.617673 0.649227 0.767128 0.012 Uiso 1 1 calc R . . . .
H00D H 0.581031 0.664464 0.559521 0.012 Uiso 1 1 calc R . . . .
N00E N 0.25127(10) 0.75127(10) 0.2198(4) 0.0118(5) Uani 1 2 d S T P . .
N00F N 0.50557(10) 0.61831(11) 0.7539(3) 0.0080(3) Uani 1 1 d . . . . .
C00G C 0.49073(14) 0.68306(14) 0.8891(4) 0.0101(5) Uani 1 1 d . . . . .
H00E H 0.435785 0.688899 0.906493 0.012 Uiso 1 1 calc R . . . .
H00F H 0.510230 0.729978 0.830605 0.012 Uiso 1 1 calc R . . . .
O00H O 0.63466(12) 0.86534(12) 0.7293(5) 0.0346(7) Uani 1 2 d S T P . .
H00R H 0.647133 0.907464 0.673930 0.052 Uiso 0.5 1 d G . . . .
H00S H 0.607054 0.871388 0.824781 0.052 Uiso 0.5 1 d G . . . .
C1 C 0.500000 1.000000 0.8076(11) 0.0314(14) Uani 1 4 d S T P . .
H1A H 0.532075 1.040861 0.760395 0.047 Uiso 0.25 1 calc GR . . C -1
H1B H 0.448576 1.007347 0.760394 0.047 Uiso 0.25 1 calc GR . . C -1
H1C H 0.519350 0.951792 0.760394 0.047 Uiso 0.25 1 calc GR . . C -1
C2 C 0.4800(7) 0.9214(5) 1.0894(15) 0.086(4) Uani 0.5 1 d . . . . .
C3 C 0.5564(5) 0.9436(5) 1.1126(18) 0.078(6) Uani 0.5 2 d S T P . .

loop_
_atom_site_aniso_label
_atom_site_aniso_U_11
_atom_site_aniso_U_22
_atom_site_aniso_U_33
_atom_site_aniso_U_23
_atom_site_aniso_U_13
_atom_site_aniso_U_12
Er01 0.00632(4) 0.00632(4) 0.00429(6) 0.000 0.000 0.000
Cl02 0.0225(2) 0.0225(2) 0.0145(3) 0.0012(3) 0.0012(3) 0.0015(3)
O003 0.0110(7) 0.0091(7) 0.0100(7) 0.0003(6) 0.0014(6) -0.0006(6)
O004 0.0186(8) 0.0120(8) 0.0144(8) 0.0048(7) 0.0001(7) -0.0017(7)
C005 0.0078(11) 0.0128(11) 0.0088(10) 0.0011(9) -0.0003(9) -0.0028(9)
O006 0.0260(9) 0.0298(10) 0.0272(14) -0.0152(8) 0.0089(9) -0.0072(11)
C007 0.0113(10) 0.0109(10) 0.0078(9) 0.0012(8) -0.0023(8) -0.0003(8)
C008 0.0117(10) 0.0157(10) 0.0183(11) -0.0019(10) -0.0010(10) 0.0054(8)
C009 0.0177(10) 0.0177(10) 0.0134(14) -0.0051(9) -0.0051(9) 0.0029(14)
N00A 0.0190(12) 0.0190(12) 0.015(2) 0.000 0.000 -0.0024(19)
C00B 0.0186(11) 0.0186(11) 0.0151(16) 0.0026(10) 0.0026(10) -0.0007(14)
C00C 0.0095(9) 0.0098(10) 0.0105(10) 0.0020(8) 0.0008(8) -0.0009(8)
N00E 0.0126(7) 0.0126(7) 0.0102(11) -0.0015(11) -0.0015(11) 0.0034(9)
N00F 0.0092(8) 0.0085(7) 0.0063(7) -0.0002(6) 0.0004(7) -0.0005(7)
C00G 0.0129(13) 0.0075(10) 0.0099(10) -0.0020(8) 0.0004(9) 0.0010(8)
O00H 0.0400(11) 0.0400(11) 0.0238(16) 0.0023(10) -0.0023(10) 0.0154(15)
C1 0.039(2) 0.039(2) 0.016(3) 0.000 0.000 -0.002(3)
C2 0.180(12) 0.035(4) 0.044(5) 0.024(4) -0.010(6) -0.044(6)
C3 0.106(9) 0.106(9) 0.022(5) 0.005(3) -0.005(3) 0.082(11)

loop_
_atom_type_symbol
_atom_type_description
_atom_type_scat_dispersion_real
_atom_type_scat_dispersion_imag
_atom_type_scat_source
C C 0.0033 0.0016 'International Tables Vol C Tables 4.2.6.8 and 6.1.1.4'
Cl Cl 0.1484 0.1585 'International Tables Vol C Tables 4.2.6.8 and 6.1.1.4'
Er Er -0.2586 4.9576 'International Tables Vol C Tables 4.2.6.8 and 6.1.1.4'
N N 0.0061 0.0033 'International Tables Vol C Tables 4.2.6.8 and 6.1.1.4'
O O 0.0106 0.0060 'International Tables Vol C Tables 4.2.6.8 and 6.1.1.4'
H H 0.0000 0.0000 'International Tables Vol C Tables 4.2.6.8 and 6.1.1.4'

loop_
_geom_angle_atom_site_label_1
_geom_angle_atom_site_label_2
_geom_angle_atom_site_label_3
_geom_angle
_geom_angle_site_symmetry_1
_geom_angle_site_symmetry_3
_geom_angle_publ_flag
O003 Er01 O003 124.81(9) . 2_665 ?
O003 Er01 O003 77.61(4) . 4_565 ?
O003 Er01 O003 77.61(4) 2_665 4_565 ?
O003 Er01 O003 77.61(4) 2_665 3_655 ?
O003 Er01 O003 77.61(4) . 3_655 ?
O003 Er01 O003 124.81(9) 3_655 4_565 ?
O003 Er01 N00F 67.27(6) . 2_665 ?
O003 Er01 N00F 124.47(6) 3_655 . ?
O003 Er01 N00F 124.47(6) . 4_565 ?
O003 Er01 N00F 157.90(6) 2_665 2_665 ?
O003 Er01 N00F 157.90(6) 4_565 4_565 ?
O003 Er01 N00F 88.52(6) 3_655 2_665 ?
O003 Er01 N00F 157.90(6) 3_655 3_655 ?
O003 Er01 N00F 67.27(6) 4_565 3_655 ?
O003 Er01 N00F 88.52(6) 4_565 . ?
O003 Er01 N00F 157.89(6) . . ?
O003 Er01 N00F 67.27(6) 2_665 . ?
O003 Er01 N00F 124.47(6) 4_565 2_665 ?
O003 Er01 N00F 124.47(6) 2_665 3_655 ?
O003 Er01 N00F 88.52(6) 2_665 4_565 ?
O003 Er01 N00F 67.27(6) 3_655 4_565 ?
O003 Er01 N00F 88.52(6) . 3_655 ?
N00F Er01 N00F 70.13(4) 2_665 3_655 ?
N00F Er01 N00F 70.13(4) 2_665 4_565 ?
N00F Er01 N00F 108.68(8) 2_665 . ?
N00F Er01 N00F 70.13(4) 3_655 . ?
N00F Er01 N00F 108.68(8) 3_655 4_565 ?
N00F Er01 N00F 70.13(4) 4_565 . ?
C005 O003 Er01 119.94(15) . . ?
O003 C005 C00G 116.6(2) . 2_665 ?
O004 C005 O003 125.5(2) . . ?
O004 C005 C00G 117.9(2) . 2_665 ?
N00F C007 C00C 111.01(18) . 3_655 ?
C1 N00A C3 112.5(5) . . ?
C1 N00A C3 112.5(5) . 2_675 ?
C2 N00A C1 106.5(5) 8_455 . ?
C2 N00A C1 106.5(5) 7_665 . ?
C2 N00A C1 106.5(5) 2_675 . ?
C2 N00A C1 106.5(5) . . ?
C2 N00A C2 147.0(9) . 2_675 ?
C2 N00A C2 111.0(9) 2_675 8_455 ?
C2 N00A C2 111.0(9) . 7_665 ?
C2 N00A C2 147.0(9) 7_665 8_455 ?
C2 N00A C2 58.6(9) 7_665 2_675 ?
C2 N00A C2 58.6(9) . 8_455 ?
C2 N00A C3 110.1(5) 7_665 2_675 ?
C2 N00A C3 55.9(5) 8_455 2_675 ?
C2 N00A C3 55.9(5) 7_665 . ?
C2 N00A C3 55.9(5) . . ?
C2 N00A C3 55.9(5) 2_675 2_675 ?
C2 N00A C3 110.1(5) 2_675 . ?
C2 N00A C3 110.1(5) 8_455 . ?
C2 N00A C3 110.1(5) . 2_675 ?
C3 N00A C3 134.9(10) 2_675 . ?
N00F C00C C007 111.63(18) . 4_565 ?
C008 N00E C008 108.2(2) . 8_455 ?
C008 N00E C009 109.87(18) 8_455 . ?
C008 N00E C009 109.87(18) . . ?
C00B N00E C008 109.90(19) . 8_455 ?
C00B N00E C008 109.90(19) . . ?
C00B N00E C009 109.1(2) . . ?
C007 N00F Er01 112.21(13) . . ?
C007 N00F C00C 109.79(17) . . ?
C00C N00F Er01 110.93(13) . . ?
C00G N00F Er01 104.55(13) . . ?
C00G N00F C007 110.86(17) . . ?
C00G N00F C00C 108.34(18) . . ?
N00F C00G C005 112.1(2) . 2_665 ?
C2 C2 N00A 60.7(5) 8_455 . ?
C3 C2 N00A 63.1(5) . . ?
C3 C2 C2 118.5(6) . 8_455 ?
C2 C3 N00A 61.0(5) 7_665 . ?
C2 C3 N00A 61.0(5) . . ?
C2 C3 C2 121.2(11) . 7_665 ?

loop_
_geom_bond_atom_site_label_1
_geom_bond_atom_site_label_2
_geom_bond_distance
_geom_bond_site_symmetry_2
_geom_bond_publ_flag
Er01 O003 2.2891(16) . ?
Er01 O003 2.2891(16) 3_655 ?
Er01 O003 2.2891(16) 2_665 ?
Er01 O003 2.2891(16) 4_565 ?
Er01 N00F 2.5399(18) 2_665 ?
Er01 N00F 2.5399(18) 3_655 ?
Er01 N00F 2.5399(18) 4_565 ?
Er01 N00F 2.5399(18) . ?
O003 C005 1.277(3) . ?
O004 C005 1.236(3) . ?
C005 C00G 1.528(4) 2_665 ?
C007 C00C 1.519(3) 3_655 ?
C007 N00F 1.487(3) . ?
C008 N00E 1.494(3) . ?
C009 N00E 1.495(4) . ?
N00A C1 1.493(10) . ?
N00A C2 1.475(8) . ?
N00A C2 1.475(8) 8_455 ?
N00A C2 1.475(8) 2_675 ?
N00A C2 1.475(8) 7_665 ?
N00A C3 1.503(11) . ?
N00A C3 1.503(11) 2_675 ?
C00B N00E 1.484(5) . ?
C00C N00F 1.489(3) . ?
N00F C00G 1.477(3) . ?
C2 C2 1.44(2) 8_455 ?
C2 C3 1.395(12) . ?
